data_2018985
loop_
_publ_author_name
'He, Hua'
'Stoyko, Stanislav S.'
'Mar, Arthur'
'Bobev, Svilen'

_publ_section_title
;
 Ternary K~2~Zn~5~As~4~-type pnictides Rb~2~Cd~5~As~4~ and
 Rb~2~Zn~5~Sb~4~, and the solid solution Rb~2~Cd~5~(As,Sb)~4~
;
_journal_coeditor_code OV3027
_journal_issue 5
_journal_name_full 'Acta Crystallographica Section C'
_journal_page_first 455
_journal_page_last 459
_journal_paper_doi 10.1107/S010827011300766X
_journal_volume 69
_journal_year 2013
_chemical_formula_iupac 'Rb2 Zn5 Sb4'
_chemical_formula_structural 'Rb2 Zn5 Sb4'
_chemical_formula_sum 'Rb2 Sb4 Zn5'
_chemical_formula_weight 984.79
_chemical_name_common 'Dirubidium pentazinc tetraantimonide'
_chemical_name_systematic
;
Dirubidium pentazinc tetraantimonide
;
_space_group_IT_number 63
_symmetry_cell_setting orthorhombic
_symmetry_space_group_name_Hall '-C 2c 2'
_symmetry_space_group_name_H-M 'C m c m'
_atom_sites_solution_primary direct
_atom_sites_solution_secondary difmap
_audit_creation_method SHELXL97
_cell_angle_alpha 90.00
_cell_angle_beta 90.00
_cell_angle_gamma 90.00
_cell_formula_units_Z 4
_cell_length_a 12.3975(11)
_cell_length_b 7.5516(7)
_cell_length_c 12.4514(11)
_cell_measurement_reflns_used 1010
_cell_measurement_temperature 200(2)
_cell_measurement_theta_max 28.20
_cell_measurement_theta_min 3.16
_cell_volume 1165.71(18)
_computing_cell_refinement 'SMART (Bruker, 2002)'
_computing_data_collection 'SMART (Bruker, 2002)'
_computing_data_reduction 'SAINT (Bruker, 2002)'
_computing_molecular_graphics 'SHELXTL (Sheldrick, 2008<i>b</i>)'
_computing_publication_material 'SHELXTL (Sheldrick, 2008<i>b</i>)'
_computing_structure_refinement 'SHELXL97 (Sheldrick, 2008<i>b</i>)'
_computing_structure_solution 'SHELXS97 (Sheldrick, 2008<i>b</i>)'
_diffrn_ambient_temperature 200(2)
_diffrn_measured_fraction_theta_full 1.000
_diffrn_measured_fraction_theta_max 1.000
_diffrn_measurement_device_type 'Bruker SMART CCD area-detector'
_diffrn_measurement_method '\f and \w'
_diffrn_radiation_monochromator graphite
_diffrn_radiation_source 'fine-focus sealed tube'
_diffrn_radiation_type MoK\a
_diffrn_radiation_wavelength 0.71073
_diffrn_reflns_av_R_equivalents 0.0435
_diffrn_reflns_av_sigmaI/netI 0.0216
_diffrn_reflns_limit_h_max 16
_diffrn_reflns_limit_h_min -16
_diffrn_reflns_limit_k_max 10
_diffrn_reflns_limit_k_min -10
_diffrn_reflns_limit_l_max 16
_diffrn_reflns_limit_l_min -16
_diffrn_reflns_number 7627
_diffrn_reflns_theta_full 28.30
_diffrn_reflns_theta_max 28.30
_diffrn_reflns_theta_min 3.16
_diffrn_standards_number 0
_exptl_absorpt_coefficient_mu 27.444
_exptl_absorpt_correction_T_max 0.4065
_exptl_absorpt_correction_T_min 0.3714
_exptl_absorpt_correction_type multi-scan
_exptl_absorpt_process_details '(SADABS; Sheldrick, 2008<i>a</i>)'
_exptl_crystal_colour silver
_exptl_crystal_density_diffrn 5.611
_exptl_crystal_density_method 'not measured'
_exptl_crystal_description block
_exptl_crystal_F_000 1712
_exptl_crystal_size_max 0.05
_exptl_crystal_size_mid 0.04
_exptl_crystal_size_min 0.04
_refine_diff_density_max 0.664
_refine_diff_density_min -1.005
_refine_ls_extinction_coef 0.00202(6)
_refine_ls_extinction_expression Fc^*^=kFc[1+0.001xFc^2^\l^3^/sin(2\q)]^-1/4^
_refine_ls_extinction_method 'SHELXL97 (Sheldrick, 2008<i>b</i>)'
_refine_ls_goodness_of_fit_ref 1.065
_refine_ls_matrix_type full
_refine_ls_number_parameters 35
_refine_ls_number_reflns 797
_refine_ls_number_restraints 0
_refine_ls_restrained_S_all 1.065
_refine_ls_R_factor_all 0.0210
_refine_ls_R_factor_gt 0.0182
_refine_ls_shift/su_max 0.000
_refine_ls_shift/su_mean 0.000
_refine_ls_structure_factor_coef Fsqd
_refine_ls_weighting_details 'calc w = 1/[\s^2^(Fo^2^)+(0.0170P)^2^+0.0000P] where P=(Fo^2^+2Fc^2^)/3'
_refine_ls_weighting_scheme calc
_refine_ls_wR_factor_gt 0.0375
_refine_ls_wR_factor_ref 0.0387
_reflns_number_gt 729
_reflns_number_total 797
_reflns_threshold_expression I>2\s(I)
_cod_data_source_file ov3027.cif
_cod_data_source_block II
_cod_database_code 2018985
_cod_database_fobs_code 2018985

loop_
_symmetry_equiv_pos_as_xyz
'x, y, z'
'-x, -y, z+1/2'
'-x, y, -z+1/2'
'x, -y, -z'
'x+1/2, y+1/2, z'
'-x+1/2, -y+1/2, z+1/2'
'-x+1/2, y+1/2, -z+1/2'
'x+1/2, -y+1/2, -z'
'-x, -y, -z'
'x, y, -z-1/2'
'x, -y, z-1/2'
'-x, y, z'
'-x+1/2, -y+1/2, -z'
'x+1/2, y+1/2, -z-1/2'
'x+1/2, -y+1/2, z-1/2'
'-x+1/2, y+1/2, z'

loop_
_atom_site_type_symbol
_atom_site_label
_atom_site_fract_x
_atom_site_fract_y
_atom_site_fract_z
_atom_site_U_iso_or_equiv
_atom_site_adp_type
_atom_site_calc_flag
_atom_site_refinement_flags
_atom_site_occupancy
_atom_site_symmetry_multiplicity
Rb Rb1 0.22404(5) 0.0000 0.0000 0.01652(14) Uani d S 1 2
Zn Zn1 0.13985(5) 0.39171(9) 0.2500 0.01503(16) Uani d S 1 2
Zn Zn2 0.0000 0.65688(9) 0.11049(5) 0.01772(17) Uani d S 1 2
Zn Zn3 0.0000 0.00653(12) 0.2500 0.0179(2) Uani d S 1 4
Sb Sb1 0.34002(3) 0.25996(4) 0.2500 0.01097(11) Uani d S 1 2
Sb Sb2 0.0000 0.27375(5) 0.09762(3) 0.01112(11) Uani d S 1 2

loop_
_atom_site_aniso_label
_atom_site_aniso_U_11
_atom_site_aniso_U_22
_atom_site_aniso_U_33
_atom_site_aniso_U_12
_atom_site_aniso_U_13
_atom_site_aniso_U_23
Rb1 0.0167(3) 0.0172(3) 0.0157(3) 0.000 0.000 0.00194(19)
Zn1 0.0110(3) 0.0188(3) 0.0153(3) -0.0007(3) 0.000 0.000
Zn2 0.0155(3) 0.0266(4) 0.0111(3) 0.000 0.000 -0.0011(3)
Zn3 0.0160(5) 0.0135(5) 0.0242(5) 0.000 0.000 0.000
Sb1 0.00910(19) 0.01206(19) 0.01176(19) 0.00060(13) 0.000 0.000
Sb2 0.01162(19) 0.01295(19) 0.00878(18) 0.000 0.000 -0.00029(13)

loop_
_atom_type_symbol
_atom_type_description
_atom_type_scat_dispersion_real
_atom_type_scat_dispersion_imag
_atom_type_scat_source
Sb Sb -0.5866 1.5461 'International Tables Vol C Tables 4.2.6.8 and 6.1.1.4'
Rb Rb -0.9393 2.9676 'International Tables Vol C Tables 4.2.6.8 and 6.1.1.4'
Zn Zn 0.2839 1.4301 'International Tables Vol C Tables 4.2.6.8 and 6.1.1.4'

loop_
_geom_angle_atom_site_label_1
_geom_angle_atom_site_label_2
_geom_angle_atom_site_label_3
_geom_angle_site_symmetry_1
_geom_angle_site_symmetry_3
_geom_angle
Sb1 Zn1 Sb2 . 10_556 118.018(19)
Sb1 Zn1 Sb2 . . 118.018(19)
Sb2 Zn1 Sb2 10_556 . 88.46(2)
Sb1 Zn1 Sb1 . 7 106.72(2)
Sb2 Zn1 Sb1 10_556 7 112.526(19)
Sb2 Zn1 Sb1 . 7 112.527(19)
Sb2 Zn2 Sb1 9_565 7 124.281(18)
Sb2 Zn2 Sb1 9_565 5_455 124.281(18)
Sb1 Zn2 Sb1 7 5_455 92.35(2)
Sb2 Zn2 Sb2 9_565 . 98.26(2)
Sb1 Zn2 Sb2 7 . 108.52(2)
Sb1 Zn2 Sb2 5_455 . 108.52(2)
Sb1 Zn3 Sb1 5_445 7_545 93.62(3)
Sb1 Zn3 Sb2 5_445 . 119.910(7)
Sb1 Zn3 Sb2 7_545 . 119.910(7)
Sb1 Zn3 Sb2 5_445 10_556 119.911(7)
Sb1 Zn3 Sb2 7_545 10_556 119.911(7)
Sb2 Zn3 Sb2 . 10_556 86.47(3)
Zn1 Sb1 Zn3 . 5 114.96(2)
Zn1 Sb1 Zn2 . 14_546 140.808(12)
Zn3 Sb1 Zn2 5 14_546 70.599(19)
Zn1 Sb1 Zn2 . 5_545 140.808(12)
Zn3 Sb1 Zn2 5 5_545 70.599(19)
Zn2 Sb1 Zn2 14_546 5_545 78.38(2)
Zn1 Sb1 Zn1 . 7_545 116.97(2)
Zn3 Sb1 Zn1 5 7_545 128.06(2)
Zn2 Sb1 Zn1 14_546 7_545 69.726(19)
Zn2 Sb1 Zn1 5_545 7_545 69.726(19)
Zn2 Sb2 Zn1 9_565 . 128.228(17)
Zn2 Sb2 Zn1 9_565 3 128.228(17)
Zn1 Sb2 Zn1 . 3 79.19(2)
Zn2 Sb2 Zn3 9_565 . 144.66(2)
Zn1 Sb2 Zn3 . . 76.159(18)
Zn1 Sb2 Zn3 3 . 76.159(18)
Zn2 Sb2 Zn2 9_565 . 81.74(2)
Zn1 Sb2 Zn2 . . 68.559(18)
Zn1 Sb2 Zn2 3 . 68.560(18)
Zn3 Sb2 Zn2 . . 133.59(2)

loop_
_geom_bond_atom_site_label_1
_geom_bond_atom_site_label_2
_geom_bond_site_symmetry_2
_geom_bond_distance
Zn1 Sb1 . 2.6736(7)
Zn1 Sb2 10_556 2.7202(5)
Zn1 Sb2 . 2.7202(5)
Zn1 Sb1 7 2.7921(8)
Zn2 Sb2 9_565 2.6436(8)
Zn2 Sb1 7 2.7490(5)
Zn2 Sb1 5_455 2.7490(5)
Zn2 Sb2 . 2.8976(8)
Zn3 Sb1 5_445 2.7204(7)
Zn3 Sb1 7_545 2.7204(7)
Zn3 Sb2 . 2.7699(8)
Zn3 Sb2 10_556 2.7699(8)
Sb1 Zn3 5 2.7204(7)
Sb1 Zn2 14_546 2.7490(5)
Sb1 Zn2 5_545 2.7490(5)
Sb1 Zn1 7_545 2.7921(8)
Sb2 Zn2 9_565 2.6436(8)
Sb2 Zn1 3 2.7202(5)
